data_2233707
loop_
_publ_author_name
'Johnson, Marcelle'
'Lemmerer, Andreas'

_publ_section_title
;
 3-Bromopyridin-2-amine
;
_journal_coeditor_code ZJ2050
_journal_issue 2
_journal_name_full 'Acta Crystallographica Section E'
_journal_page_first o385
_journal_paper_doi 10.1107/S1600536811055541
_journal_volume 68
_journal_year 2012
_chemical_formula_iupac 'C5 H5 Br N2'
_chemical_formula_moiety 'C5 H5 Br N2'
_chemical_formula_sum 'C5 H5 Br N2'
_chemical_formula_weight 173.02
_chemical_name_systematic
;
3-Bromopyridin-2-amine
;
_space_group_IT_number 14
_symmetry_cell_setting monoclinic
_symmetry_space_group_name_Hall '-P 2ybc'
_symmetry_space_group_name_H-M 'P 1 21/c 1'
_audit_creation_method 'WinGX routine CIF_UPDATE'
_cell_angle_alpha 90
_cell_angle_beta 109.731(3)
_cell_angle_gamma 90
_cell_formula_units_Z 4
_cell_length_a 12.2179(6)
_cell_length_b 4.0007(2)
_cell_length_c 12.8451(6)
_cell_measurement_reflns_used 2888
_cell_measurement_temperature 173(2)
_cell_measurement_theta_max 28.31
_cell_measurement_theta_min 3.23
_cell_volume 591.01(5)
_computing_cell_refinement 'SAINT-Plus (Bruker, 2004)'
_computing_data_collection 'APEX2 (Bruker, 2005)'
_computing_data_reduction 'SAINT-Plus and XPREP (Bruker 2004)'
_computing_molecular_graphics
;
ORTEP-3 for Windows (Farrugia, 1997) and DIAMOND (Brandenburg,
1999)
;
_computing_publication_material
;
WinGX (Farrugia, 1999) and PLATON (Spek, 2009)
;
_computing_structure_refinement 'SHELXL97 (Sheldrick, 2008)'
_computing_structure_solution 'SHELXS97 (Sheldrick, 2008)'
_diffrn_ambient_temperature 173(2)
_diffrn_measured_fraction_theta_full 1
_diffrn_measured_fraction_theta_max 1
_diffrn_measurement_device_type 'Bruker SMART APEXII CCD area-detector'
_diffrn_measurement_method '\w scans'
_diffrn_radiation_type MoK\a
_diffrn_radiation_wavelength 0.71073
_diffrn_reflns_av_R_equivalents 0.0931
_diffrn_reflns_limit_h_max 15
_diffrn_reflns_limit_h_min -16
_diffrn_reflns_limit_k_max 5
_diffrn_reflns_limit_k_min -5
_diffrn_reflns_limit_l_max 16
_diffrn_reflns_limit_l_min -16
_diffrn_reflns_number 5622
_diffrn_reflns_theta_full 27.98
_diffrn_reflns_theta_max 27.98
_diffrn_reflns_theta_min 1.77
_diffrn_standards_number 0
_exptl_absorpt_coefficient_mu 6.836
_exptl_absorpt_correction_T_max 0.5782
_exptl_absorpt_correction_T_min 0.1313
_exptl_absorpt_correction_type integration
_exptl_absorpt_process_details '(XPREP; Bruker, 2004)'
_exptl_crystal_colour brown
_exptl_crystal_density_diffrn 1.945
_exptl_crystal_density_method 'not measured'
_exptl_crystal_description plate
_exptl_crystal_F_000 336
_exptl_crystal_size_max 0.5
_exptl_crystal_size_mid 0.4
_exptl_crystal_size_min 0.09
_refine_diff_density_max 1.044
_refine_diff_density_min -0.769
_refine_ls_extinction_method none
_refine_ls_goodness_of_fit_ref 0.993
_refine_ls_hydrogen_treatment mixed
_refine_ls_matrix_type full
_refine_ls_number_parameters 81
_refine_ls_number_reflns 1428
_refine_ls_number_restraints 0
_refine_ls_restrained_S_all 0.993
_refine_ls_R_factor_gt 0.034
_refine_ls_shift/su_max 0
_refine_ls_structure_factor_coef Fsqd
_refine_ls_weighting_details 'calc w=1/[\s^2^(Fo^2^)+(0.0479P)^2^] where P=(Fo^2^+2Fc^2^)/3'
_refine_ls_weighting_scheme calc
_refine_ls_wR_factor_ref 0.0821
_reflns_number_gt 1200
_reflns_number_total 1428
_reflns_threshold_expression I>2sigma(I)
_cod_data_source_file zj2050.cif
_cod_data_source_block I
_cod_original_sg_symbol_H-M 'P 21/c'
_cod_database_code 2233707
_cod_database_fobs_code 2233707

loop_
_space_group_symop_operation_xyz
'x, y, z'
'-x, y+1/2, -z+1/2'
'-x, -y, -z'
'x, -y-1/2, z-1/2'

loop_
_atom_site_type_symbol
_atom_site_label
_atom_site_fract_x
_atom_site_fract_y
_atom_site_fract_z
_atom_site_U_iso_or_equiv
_atom_site_adp_type
_atom_site_calc_flag
_atom_site_refinement_flags
_atom_site_occupancy
C C2 0.8182(2) 0.4235(7) 0.4926(2) 0.0288(6) Uani d . 1
C C3 0.7048(2) 0.3668(6) 0.4912(2) 0.0267(5) Uani d . 1
C C4 0.6702(2) 0.4704(7) 0.5771(2) 0.0309(6) Uani d . 1
H H4 0.5934 0.4287 0.5763 0.037 Uiso calc R 1
C C5 0.7499(3) 0.6374(7) 0.6653(2) 0.0327(6) Uani d . 1
H H5 0.729 0.7168 0.7258 0.039 Uiso calc R 1
C C6 0.8602(3) 0.6833(7) 0.6615(2) 0.0334(6) Uani d . 1
H H6 0.915 0.7976 0.7215 0.04 Uiso calc R 1
N N1 0.8956(2) 0.5781(6) 0.5793(2) 0.0325(5) Uani d . 1
N N2 0.8547(3) 0.3359(7) 0.4077(2) 0.0386(6) Uani d . 1
Br Br1 0.59557(2) 0.15619(6) 0.36599(2) 0.03201(13) Uani d . 1
H H2S 0.923(3) 0.345(7) 0.415(3) 0.030(9) Uiso d . 1
H H2A 0.820(4) 0.210(8) 0.362(4) 0.043(11) Uiso d . 1

loop_
_atom_site_aniso_label
_atom_site_aniso_U_11
_atom_site_aniso_U_22
_atom_site_aniso_U_33
_atom_site_aniso_U_12
_atom_site_aniso_U_13
_atom_site_aniso_U_23
C2 0.0309(14) 0.0294(12) 0.0253(12) 0.0002(11) 0.0084(11) 0.0031(10)
C3 0.0271(14) 0.0256(12) 0.0238(12) 0.0031(9) 0.0039(11) 0.0034(9)
C4 0.0282(14) 0.0331(13) 0.0319(13) 0.0070(11) 0.0107(11) 0.0076(12)
C5 0.0359(16) 0.0376(15) 0.0250(13) 0.0059(11) 0.0109(12) 0.0036(10)
C6 0.0343(16) 0.0367(15) 0.0273(13) -0.0010(12) 0.0079(12) 0.0002(11)
N1 0.0286(13) 0.0408(12) 0.0266(11) -0.0041(10) 0.0073(10) -0.0022(10)
N2 0.0303(15) 0.0568(18) 0.0309(13) -0.0112(12) 0.0134(12) -0.0120(12)
Br1 0.02548(18) 0.03463(19) 0.03161(18) 0.00029(10) 0.00396(12) -0.00178(10)

loop_
_atom_type_symbol
_atom_type_description
_atom_type_scat_dispersion_real
_atom_type_scat_dispersion_imag
_atom_type_scat_source
C C 0.0033 0.0016 'International Tables Vol C Tables 4.2.6.8 and 6.1.1.4'
H H 0 0 'International Tables Vol C Tables 4.2.6.8 and 6.1.1.4'
N N 0.0061 0.0033 'International Tables Vol C Tables 4.2.6.8 and 6.1.1.4'
Br Br -0.2901 2.4595 'International Tables Vol C Tables 4.2.6.8 and 6.1.1.4'

loop_
_geom_angle_atom_site_label_1
_geom_angle_atom_site_label_2
_geom_angle_atom_site_label_3
_geom_angle
N1 C2 N2 117.1(3)
N1 C2 C3 120.2(2)
N2 C2 C3 122.7(3)
C4 C3 C2 120.8(3)
C4 C3 Br1 119.7(2)
C2 C3 Br1 119.5(2)
C3 C4 C5 118.7(3)
C3 C4 H4 120.6
C5 C4 H4 120.6
C6 C5 C4 117.3(3)
C6 C5 H5 121.3
C4 C5 H5 121.3
N1 C6 C5 124.6(3)
N1 C6 H6 117.7
C5 C6 H6 117.7
C6 N1 C2 118.4(2)
C2 N2 H2S 120(3)
C2 N2 H2A 122(3)
H2S N2 H2A 113(4)

loop_
_geom_bond_atom_site_label_1
_geom_bond_atom_site_label_2
_geom_bond_distance
C2 N1 1.344(4)
C2 N2 1.357(4)
C2 C3 1.398(4)
C3 C4 1.372(4)
C3 Br1 1.904(3)
C4 C5 1.390(4)
C4 H4 0.95
C5 C6 1.378(5)
C5 H5 0.95
C6 N1 1.336(4)
C6 H6 0.95
N2 H2S 0.81(4)
N2 H2A 0.78(4)

loop_
_geom_hbond_atom_site_label_D
_geom_hbond_atom_site_label_H
_geom_hbond_atom_site_label_A
_geom_hbond_site_symmetry_A
_geom_hbond_distance_DH
_geom_hbond_distance_HA
_geom_hbond_distance_DA
_geom_hbond_angle_DHA
N2 H2S N1 3_766 0.81(4) 2.21(4) 3.019(4) 173(3)

loop_
_geom_torsion_atom_site_label_1
_geom_torsion_atom_site_label_2
_geom_torsion_atom_site_label_3
_geom_torsion_atom_site_label_4
_geom_torsion
N1 C2 C3 C4 0.7(4)
N2 C2 C3 C4 -177.6(3)
N1 C2 C3 Br1 178.6(2)
N2 C2 C3 Br1 0.3(4)
C2 C3 C4 C5 0.9(4)
Br1 C3 C4 C5 -177.04(19)
C3 C4 C5 C6 -1.1(4)
C4 C5 C6 N1 -0.1(4)
C5 C6 N1 C2 1.7(4)
N2 C2 N1 C6 176.5(3)
C3 C2 N1 C6 -1.9(4)
